data_4129540
loop_
_publ_author_name
'Anamimoghadam, Ommid'
'Symes, Mark D.'
'Long, De-Liang'
'Sproules, Stephen'
'Cronin, Leroy'
'Bucher, G\"otz'

_publ_section_title
;
 Electronically Stabilized Nonplanar Phenalenyl Radical and Its Planar
 Isomer.
;
_journal_issue 47
_journal_name_full 'Journal of the American Chemical Society'
_journal_page_first 14944
_journal_page_last 14951
_journal_paper_doi 10.1021/jacs.5b07959
_journal_volume 137
_journal_year 2015
_chemical_formula_sum 'C23 H13 B F4 O'
_chemical_formula_weight 392.140
_space_group_IT_number 2
_space_group_name_Hall '-P 1'
_space_group_name_H-M_alt 'P -1'
_symmetry_Int_Tables_number 2
_symmetry_space_group_name_Hall '-P 1'
_symmetry_space_group_name_H-M 'P -1'
_audit_creation_date 15-06-18
_audit_creation_method 'Created with Diamond (www.crystalimpact.com)'
_audit_update_record 15-06-18
_cell_angle_alpha 67.764(7)
_cell_angle_beta 71.133(8)
_cell_angle_gamma 71.903(8)
_cell_formula_units_Z 2
_cell_length_a 8.0816(7)
_cell_length_b 10.1745(8)
_cell_length_c 11.9752(9)
_cell_volume 842.32(13)
_refine_ls_R_factor_all 0.073
_cod_data_source_file ja5b07959_si_002.cif
_cod_data_source_block oa203
_cod_original_cell_volume 842.3(1)
_cod_original_sg_symbol_Hall -P_1
_cod_database_code 4129540

loop_
_symmetry_equiv_pos_site_id
_symmetry_equiv_pos_as_xyz
1 'x, y, z'
2 '-x, -y, -z'

loop_
_atom_site_aniso_label
_atom_site_aniso_U_11
_atom_site_aniso_U_22
_atom_site_aniso_U_33
_atom_site_aniso_U_12
_atom_site_aniso_U_13
_atom_site_aniso_U_23
C1 0.0252(10) 0.0333(11) 0.030(1) -0.0033(8) -0.0096(8) -0.0107(9)
C2 0.0312(11) 0.0316(11) 0.0332(11) -0.0067(9) -0.0107(9) -0.0081(9)
C3 0.0287(11) 0.0378(12) 0.0298(10) -0.0074(9) -0.0128(9) -0.0067(9)
C4 0.0355(12) 0.0380(12) 0.0360(11) -0.0091(10) -0.0138(9) -0.0043(9)
C5 0.0351(12) 0.0530(15) 0.0321(11) -0.0157(11) -0.0095(9) -0.0043(10)
C6 0.0313(12) 0.0584(15) 0.0319(11) -0.0096(11) -0.0069(9) -0.0154(11)
C7 0.0316(11) 0.0436(13) 0.0343(11) -0.0069(10) -0.0087(9) -0.0141(10)
C8 0.0272(11) 0.0402(12) 0.0293(10) -0.0067(9) -0.0123(8) -0.0110(9)
C9 0.0284(11) 0.0324(11) 0.0318(10) -0.0054(8) -0.0115(9) -0.0100(9)
C10 0.0262(10) 0.0327(11) 0.0277(10) -0.0053(8) -0.0117(8) -0.0094(8)
C11 0.025(1) 0.0327(11) 0.0283(10) -0.0051(8) -0.0122(8) -0.0097(8)
C12 0.0278(11) 0.0344(11) 0.0318(10) -0.0039(9) -0.0114(8) -0.0109(9)
C13 0.0335(11) 0.0306(11) 0.0338(11) -0.0054(9) -0.0163(9) -0.0073(9)
C14 0.0301(11) 0.0366(11) 0.029(1) -0.0091(9) -0.0129(9) -0.0070(9)
C15 0.0380(12) 0.0396(12) 0.0332(11) -0.013(1) -0.0146(9) -0.0054(9)
C16 0.0366(12) 0.0495(14) 0.0289(11) -0.0179(10) -0.0093(9) -0.0062(10)
C17 0.0310(11) 0.0529(14) 0.0310(11) -0.0134(10) -0.0062(9) -0.0146(10)
C18 0.0285(11) 0.0429(13) 0.0310(11) -0.0076(9) -0.0098(9) -0.0144(9)
C19 0.0311(11) 0.0448(13) 0.0371(12) -0.0069(9) -0.0049(9) -0.020(1)
C20 0.0366(12) 0.0354(12) 0.0403(12) -0.005(1) -0.0086(10) -0.0161(10)
C21 0.0292(11) 0.0347(11) 0.0282(10) -0.0090(9) -0.0083(8) -0.0092(9)
C22 0.0261(11) 0.0327(11) 0.0283(10) -0.0067(9) -0.0104(8) -0.0094(9)
C23 0.0289(11) 0.0369(12) 0.0273(10) -0.0082(9) -0.0119(8) -0.0098(9)
B1 0.0423(18) 0.0339(17) 0.0402(18) -0.0071(14) -0.0023(16) -0.0158(13)
F1 0.0519(11) 0.0480(11) 0.1255(19) -0.0145(9) -0.0285(11) -0.0192(11)
F2 0.0706(13) 0.0716(13) 0.0821(15) 0.0109(10) -0.0402(11) -0.0467(11)
F3 0.131(2) 0.0562(13) 0.0412(10) -0.0051(12) -0.0105(11) -0.0086(9)
F4 0.0564(14) 0.0666(16) 0.111(2) -0.0014(12) 0.0243(15) -0.0397(16)
O1 0.0315(8) 0.0312(8) 0.0330(8) -0.0051(6) -0.0055(6) -0.0108(6)

loop_
_atom_site_label
_atom_site_type_symbol
_atom_site_fract_x
_atom_site_fract_y
_atom_site_fract_z
_atom_site_occupancy
_atom_site_symmetry_multiplicity
_atom_site_Wyckoff_symbol
_atom_site_calc_flag
_atom_site_thermal_displace_type
_atom_site_U_iso_or_equiv
C1 C 0.8053(3) 0.7581(2) 0.8657(2) 1.000 2 i d Uani 0.0291(5)
C2 C 0.8940(3) 0.8567(2) 0.7710(2) 1.000 2 i d Uani 0.0318(5)
H2 H 0.8549 0.9572 0.7637 1.000 2 i calc Uiso 0.03800
C3 C 1.0434(3) 0.8089(2) 0.6843(2) 1.000 2 i d Uani 0.0316(5)
C4 C 1.1431(3) 0.9061(3) 0.5854(2) 1.000 2 i d Uani 0.0370(5)
H4 H 1.1115 1.0066 0.5780 1.000 2 i calc Uiso 0.04400
C5 C 1.2834(3) 0.8560(3) 0.5015(2) 1.000 2 i d Uani 0.0408(6)
H5 H 1.3484 0.9223 0.4356 1.000 2 i calc Uiso 0.04900
C6 C 1.3343(3) 0.7065(3) 0.5106(2) 1.000 2 i d Uani 0.0402(6)
H6 H 1.4314 0.6738 0.4502 1.000 2 i calc Uiso 0.04800
C7 C 1.2442(3) 0.6093(3) 0.6060(2) 1.000 2 i d Uani 0.0359(5)
H7 H 1.2800 0.5091 0.6121 1.000 2 i calc Uiso 0.04300
C8 C 1.0974(3) 0.6571(2) 0.6961(2) 1.000 2 i d Uani 0.0308(5)
C9 C 1.0062(3) 0.5591(2) 0.7966(2) 1.000 2 i d Uani 0.0299(5)
H9 H 1.0451 0.4581 0.8056 1.000 2 i calc Uiso 0.03600
C10 C 0.8600(3) 0.6057(2) 0.8836(2) 1.000 2 i d Uani 0.0277(5)
C11 C 0.7624(3) 0.5094(2) 0.9894(2) 1.000 2 i d Uani 0.0273(5)
C12 C 0.8062(3) 0.3563(2) 1.0179(2) 1.000 2 i d Uani 0.0307(5)
H12 H 0.9051 0.3117 0.9657 1.000 2 i calc Uiso 0.03700
C13 C 0.7068(3) 0.2716(2) 1.1204(2) 1.000 2 i d Uani 0.0317(5)
H13 H 0.7396 0.1689 1.1384 1.000 2 i calc Uiso 0.03800
C14 C 0.5558(3) 0.3338(2) 1.2002(2) 1.000 2 i d Uani 0.0309(5)
C15 C 0.4515(3) 0.2488(3) 1.3051(2) 1.000 2 i d Uani 0.0360(5)
H15 H 0.4811 0.1460 1.3241 1.000 2 i calc Uiso 0.04300
C16 C 0.3064(3) 0.3134(3) 1.3808(2) 1.000 2 i d Uani 0.0376(6)
H16 H 0.2387 0.2546 1.4523 1.000 2 i calc Uiso 0.04500
C17 C 0.2590(3) 0.4638(3) 1.3532(2) 1.000 2 i d Uani 0.0370(5)
H17 H 0.1577 0.5068 1.4051 1.000 2 i calc Uiso 0.04400
C18 C 0.3586(3) 0.5529(2) 1.2497(2) 1.000 2 i d Uani 0.0325(5)
C19 C 0.3143(3) 0.7078(3) 1.2171(2) 1.000 2 i d Uani 0.0365(5)
H19 H 0.2127 0.7533 1.2671 1.000 2 i calc Uiso 0.04400
C20 C 0.4136(3) 0.7921(2) 1.1163(2) 1.000 2 i d Uani 0.0368(5)
H20 H 0.3814 0.8950 1.0964 1.000 2 i calc Uiso 0.04400
C21 C 0.5641(3) 0.7257(2) 1.0420(2) 1.000 2 i d Uani 0.0299(5)
C22 C 0.6136(3) 0.5735(2) 1.0679(2) 1.000 2 i d Uani 0.0279(5)
C23 C 0.5092(3) 0.4865(2) 1.1732(2) 1.000 2 i d Uani 0.0294(5)
B1 B 0.1954(7) 0.1635(4) 0.7589(3) 0.891(5) 2 i d Uani 0.0396(9)
F1 F 0.0755(3) 0.0749(2) 0.8034(2) 0.891(5) 2 i d Uani 0.0746(8)
F2 F 0.1941(3) 0.2092(2) 0.8536(2) 0.891(5) 2 i d Uani 0.0683(7)
F3 F 0.1369(4) 0.2829(2) 0.6649(2) 0.891(5) 2 i d Uani 0.0843(8)
F4 F 0.3585(3) 0.0861(3) 0.7152(3) 0.891(5) 2 i d Uani 0.0884(9)
B1' B 0.233(2) 0.146(2) 0.7707(19) 0.109(5) 2 i d Uiso 0.060(16)
F1' F 0.121(3) 0.108(3) 0.882(2) 0.109(5) 2 i d Uiso 0.120(9)
F2' F 0.273(3) 0.2723(17) 0.749(2) 0.109(5) 2 i d Uiso 0.094(7)
F3' F 0.147(3) 0.159(3) 0.686(3) 0.109(5) 2 i d Uiso 0.181(16)
F4' F 0.3863(19) 0.0464(16) 0.7669(13) 0.109(5) 2 i d Uiso 0.038(4)
O1 O 0.6568(2) 0.8140(2) 0.9446(1) 1.000 2 i d Uani 0.0325(4)

loop_
_atom_type_symbol
_atom_type_radius_bond
C 1.200
H 1.200
B 1.200
F 1.200
O 1.200

loop_
_geom_angle_atom_site_label_1
_geom_angle_atom_site_label_2
_geom_angle_atom_site_label_3
_geom_angle
_geom_angle_publ_flag
C2 C1 O1 116.26(18) no
C2 C1 C10 122.83(19) no
O1 C1 C10 120.91(18) no
C1 C2 C3 119.7(2) no
C2 C3 C4 122.2(2) no
C2 C3 C8 119.0(2) no
C4 C3 C8 118.8(2) no
C5 C4 C3 120.4(2) no
C4 C5 C6 121.1(2) no
C7 C6 C5 120.3(2) no
C6 C7 C8 120.4(2) no
C9 C8 C7 121.5(2) no
C9 C8 C3 119.46(19) no
C7 C8 C3 119.1(2) no
C10 C9 C8 121.7(2) no
C9 C10 C1 117.23(19) no
C9 C10 C11 123.98(19) no
C1 C10 C11 118.79(18) no
C22 C11 C12 118.71(19) no
C22 C11 C10 117.41(19) no
C12 C11 C10 123.87(19) no
C13 C12 C11 120.57(19) no
C12 C13 C14 121.7(2) no
C15 C14 C23 118.9(2) no
C15 C14 C13 122.4(2) no
C23 C14 C13 118.69(19) no
C16 C15 C14 120.6(2) no
C15 C16 C17 120.5(2) no
C16 C17 C18 120.9(2) no
C17 C18 C23 118.7(2) no
C17 C18 C19 122.9(2) no
C23 C18 C19 118.48(19) no
C20 C19 C18 121.8(2) no
C19 C20 C21 119.4(2) no
O1 C21 C20 116.74(19) no
O1 C21 C22 121.63(18) no
C20 C21 C22 121.62(19) no
C21 C22 C11 120.54(19) no
C21 C22 C23 118.53(19) no
C11 C22 C23 120.93(19) no
C14 C23 C18 120.5(2) no
C14 C23 C22 119.42(19) no
C18 C23 C22 120.1(2) no
F4 B1 F1 107.8(3) no
F4 B1 F2 112.7(4) no
F1 B1 F2 108.3(3) no
F4 B1 F3 111.3(3) no
F1 B1 F3 107.5(4) no
F2 B1 F3 109.1(3) no
F4' B1' F2' 107.1(12) no
F4' B1' F1' 110.1(13) no
F2' B1' F1' 110.3(13) no
F4' B1' F3' 112.7(14) no
F2' B1' F3' 109.9(13) no
F1' B1' F3' 106.8(13) no
C21 O1 C1 120.65(16) no

loop_
_geom_bond_atom_site_label_1
_geom_bond_atom_site_label_2
_geom_bond_distance
_geom_bond_publ_flag
C1 C2 1.366(3) no
C1 O1 1.381(2) no
C1 C10 1.424(3) no
C2 C3 1.407(3) no
C3 C4 1.422(3) no
C3 C8 1.432(3) no
C4 C5 1.359(3) no
C5 C6 1.417(4) no
C6 C7 1.367(3) no
C7 C8 1.421(3) no
C8 C9 1.401(3) no
C9 C10 1.391(3) no
C10 C11 1.443(3) no
C11 C22 1.414(3) no
C11 C12 1.415(3) no
C12 C13 1.373(3) no
C13 C14 1.424(3) no
C14 C15 1.408(3) no
C14 C23 1.412(3) no
C15 C16 1.384(3) no
C16 C17 1.390(3) no
C17 C18 1.401(3) no
C18 C23 1.419(3) no
C18 C19 1.428(3) no
C19 C20 1.362(3) no
C20 C21 1.404(3) no
C21 O1 1.337(3) no
C21 C22 1.409(3) no
C22 C23 1.420(3) no
B1 F4 1.361(4) no
B1 F1 1.370(4) no
B1 F2 1.376(4) no
B1 F3 1.385(5) no
B1' F4' 1.334(15) no
B1' F2' 1.337(15) no
B1' F1' 1.339(15) no
B1' F3' 1.346(15) no

loop_
_cod_changelog_entry_id
_cod_changelog_entry_author
_cod_changelog_entry_date
_cod_changelog_entry_text
1 'Vaitkus, Antanas' 2024-11-19T13:43:12+02:00
;
 Renamed data items '_geom_angle_atom_site_symbol_1',
 '_geom_angle_atom_site_symbol_2', '_geom_angle_atom_site_symbol_3',
 '_geom_bond_atom_site_symbol_1', '_geom_bond_atom_site_symbol_2',
 to '_geom_angle_atom_site_label_1', '_geom_angle_atom_site_label_2',
 '_geom_angle_atom_site_label_3', '_geom_bond_atom_site_label_1',
 '_geom_bond_atom_site_label_2' respectively.
;
